data_7208458
loop_
_publ_author_name
'Minkov, Vasily S.'
'Boldyreva, Elena V.'
'Drebushchak, Tatiana N.'
'G\"orbitz, Carl Henrik'

_publ_section_title
;
 Stabilizing structures of cysteine-containing crystals with respect to
 variations of temperature and pressure by immobilizing amino acid side
 chains
;
_journal_issue 18
_journal_name_full CrystEngComm
_journal_page_first 5943
_journal_paper_doi 10.1039/c2ce25241d
_journal_volume 14
_journal_year 2012
_chemical_absolute_configuration rmad
_chemical_formula_moiety 'C5 H9 N O3 S'
_chemical_formula_sum 'C5 H9 N O3 S'
_chemical_formula_weight 163.20
_chemical_name_common N-Acetyl-L-Cysteine
_space_group_IT_number 1
_symmetry_cell_setting triclinic
_symmetry_Int_Tables_number 1
_symmetry_space_group_name_Hall 'P 1'
_symmetry_space_group_name_H-M 'P 1'
_atom_sites_solution_hydrogens geom
_atom_sites_solution_primary direct
_atom_sites_solution_secondary difmap
_audit_creation_method SHELXL-97
_cell_angle_alpha 96.300(3)
_cell_angle_beta 103.661(3)
_cell_angle_gamma 102.203(3)
_cell_formula_units_Z 1
_cell_length_a 5.07618(15)
_cell_length_b 5.8583(2)
_cell_length_c 6.5043(2)
_cell_measurement_temperature 250(2)
_cell_volume 181.091(11)
_computing_structure_refinement 'SHELXL-97 (Sheldrick, 1997)'
_computing_structure_solution 'SHELXS-97 (Sheldrick, 1990)'
_diffrn_ambient_temperature 250(2)
_diffrn_measured_fraction_theta_full 0.998
_diffrn_measured_fraction_theta_max 0.998
_diffrn_radiation_monochromator graphite
_diffrn_radiation_probe x-ray
_diffrn_radiation_source 'fine-focus sealed tube'
_diffrn_radiation_type MoK\a
_diffrn_radiation_wavelength 0.71073
_diffrn_reflns_av_R_equivalents 0.0223
_diffrn_reflns_av_sigmaI/netI 0.0221
_diffrn_reflns_limit_h_max 9
_diffrn_reflns_limit_h_min -9
_diffrn_reflns_limit_k_max 10
_diffrn_reflns_limit_k_min -10
_diffrn_reflns_limit_l_max 11
_diffrn_reflns_limit_l_min -11
_diffrn_reflns_number 13845
_diffrn_reflns_theta_full 40.24
_diffrn_reflns_theta_max 40.24
_diffrn_reflns_theta_min 3.61
_exptl_absorpt_coefficient_mu 0.393
_exptl_absorpt_correction_T_max 0.9506
_exptl_absorpt_correction_T_min 0.8554
_exptl_absorpt_correction_type multi-scan
_exptl_absorpt_process_details 'CrysAlis RED (Oxford Diffraction, 2008)'
_exptl_crystal_colour colorless
_exptl_crystal_density_diffrn 1.497
_exptl_crystal_density_method 'not measured'
_exptl_crystal_description prism
_exptl_crystal_F_000 86
_exptl_crystal_size_max 0.41
_exptl_crystal_size_mid 0.19
_exptl_crystal_size_min 0.13
_refine_diff_density_max 0.257
_refine_diff_density_min -0.324
_refine_diff_density_rms 0.048
_refine_ls_abs_structure_details 'Flack H D (1983), Acta Cryst. A39, 876-881'
_refine_ls_abs_structure_Flack -0.02(3)
_refine_ls_extinction_coef 0.84(5)
_refine_ls_extinction_expression Fc^*^=kFc[1+0.001xFc^2^\l^3^/sin(2\q)]^-1/4^
_refine_ls_extinction_method SHELXL
_refine_ls_goodness_of_fit_ref 1.053
_refine_ls_hydrogen_treatment mixed
_refine_ls_matrix_type full
_refine_ls_number_parameters 96
_refine_ls_number_reflns 4561
_refine_ls_number_restraints 4
_refine_ls_restrained_S_all 1.053
_refine_ls_R_factor_all 0.0312
_refine_ls_R_factor_gt 0.0287
_refine_ls_shift/su_max 0.000
_refine_ls_shift/su_mean 0.000
_refine_ls_structure_factor_coef Fsqd
_refine_ls_weighting_details 'calc w=1/[\s^2^(Fo^2^)+(0.0444P)^2^+0.0024P] where P=(Fo^2^+2Fc^2^)/3'
_refine_ls_weighting_scheme calc
_refine_ls_wR_factor_gt 0.0731
_refine_ls_wR_factor_ref 0.0746
_reflns_number_gt 4283
_reflns_number_total 4561
_reflns_threshold_expression >2sigma(I)
_cod_data_source_file c2ce25241d.txt
_cod_data_source_block NAC_250K
_cod_database_code 7208458

loop_
_symmetry_equiv_pos_as_xyz
'x, y, z'

loop_
_atom_site_label
_atom_site_type_symbol
_atom_site_fract_x
_atom_site_fract_y
_atom_site_fract_z
_atom_site_U_iso_or_equiv
_atom_site_adp_type
_atom_site_occupancy
_atom_site_symmetry_multiplicity
_atom_site_calc_flag
_atom_site_refinement_flags
S1 S 0.19805(2) -0.07031(2) 0.78222(2) 0.03035(6) Uani 1 1 d D
H1S H 0.268(4) 0.040(3) 0.968(2) 0.036 Uiso 1 1 d D
O1 O 0.27618(15) 0.44599(12) 0.47893(9) 0.03300(14) Uani 1 1 d .
H1O H 0.2103 0.4604 0.3529 0.040 Uiso 1 1 calc R
N1 N 0.59143(13) 0.46148(11) 0.86754(9) 0.02250(10) Uani 1 1 d .
H1N H 0.4510 0.5271 0.8437 0.027 Uiso 1 1 calc R
C1 C 0.54736(15) 0.03302(13) 0.75480(12) 0.02443(11) Uani 1 1 d .
H11 H 0.6818 0.0289 0.8892 0.029 Uiso 1 1 calc R
H12 H 0.5750 -0.0768 0.6415 0.029 Uiso 1 1 calc R
O2 O 0.4241(2) 0.15543(16) 0.32588(11) 0.0450(2) Uani 1 1 d .
C2 C 0.61157(13) 0.28345(12) 0.70144(10) 0.02090(10) Uani 1 1 d .
H1 H 0.8073 0.3211 0.6917 0.025 Uiso 1 1 calc R
O3 O 0.98710(15) 0.43354(14) 1.09432(10) 0.03363(13) Uani 1 1 d .
C3 C 0.42562(16) 0.28895(13) 0.48227(10) 0.02433(11) Uani 1 1 d .
C4 C 0.78529(16) 0.52596(14) 1.05641(11) 0.02345(11) Uani 1 1 d .
C5 C 0.7520(2) 0.71666(16) 1.21423(13) 0.03285(16) Uani 1 1 d .
H51 H 0.8848 0.8639 1.2179 0.039 Uiso 1 1 calc R
H52 H 0.7864 0.6722 1.3557 0.039 Uiso 1 1 calc R
H53 H 0.5633 0.7375 1.1714 0.039 Uiso 1 1 calc R

loop_
_atom_site_aniso_label
_atom_site_aniso_U_11
_atom_site_aniso_U_22
_atom_site_aniso_U_33
_atom_site_aniso_U_23
_atom_site_aniso_U_13
_atom_site_aniso_U_12
S1 0.02757(8) 0.03344(10) 0.02632(8) 0.00065(6) 0.00660(6) 0.00237(6)
O1 0.0398(3) 0.0401(3) 0.01777(19) 0.00027(19) -0.00515(19) 0.0237(3)
N1 0.0236(2) 0.0244(2) 0.01616(18) 0.00030(16) -0.00292(16) 0.00967(19)
C1 0.0242(3) 0.0238(3) 0.0266(3) 0.0053(2) 0.0045(2) 0.0106(2)
O2 0.0663(5) 0.0502(4) 0.0190(2) -0.0051(2) -0.0003(3) 0.0344(4)
C2 0.0206(2) 0.0240(2) 0.0170(2) 0.00273(17) 0.00078(17) 0.00815(19)
O3 0.0306(3) 0.0447(3) 0.0215(2) 0.0028(2) -0.00618(19) 0.0168(3)
C3 0.0285(3) 0.0267(3) 0.0159(2) 0.00137(19) 0.00064(19) 0.0097(2)
C4 0.0256(3) 0.0256(3) 0.01534(19) 0.00377(18) -0.00163(18) 0.0061(2)
C5 0.0414(4) 0.0312(3) 0.0204(3) -0.0025(2) 0.0011(3) 0.0083(3)

loop_
_atom_type_symbol
_atom_type_description
_atom_type_scat_dispersion_real
_atom_type_scat_dispersion_imag
_atom_type_scat_source
C C 0.0033 0.0016 'International Tables Vol C Tables 4.2.6.8 and 6.1.1.4'
H H 0.0000 0.0000 'International Tables Vol C Tables 4.2.6.8 and 6.1.1.4'
O O 0.0106 0.0060 'International Tables Vol C Tables 4.2.6.8 and 6.1.1.4'
S S 0.1246 0.1234 'International Tables Vol C Tables 4.2.6.8 and 6.1.1.4'
N N 0.0061 0.0033 'International Tables Vol C Tables 4.2.6.8 and 6.1.1.4'

loop_
_geom_angle_atom_site_label_1
_geom_angle_atom_site_label_2
_geom_angle_atom_site_label_3
_geom_angle
C1 S1 H1S 91.1(8)
C3 O1 H1O 109.5
C4 N1 C2 121.10(6)
C4 N1 H1N 119.5
C2 N1 H1N 119.5
C2 C1 S1 114.53(5)
C2 C1 H11 108.6
S1 C1 H11 108.6
C2 C1 H12 108.6
S1 C1 H12 108.6
H11 C1 H12 107.6
N1 C2 C3 112.20(5)
N1 C2 C1 112.61(5)
C3 C2 C1 109.79(6)
N1 C2 H1 107.3
C3 C2 H1 107.3
C1 C2 H1 107.3
O2 C3 O1 124.48(7)
O2 C3 C2 120.27(7)
O1 C3 C2 115.25(6)
O3 C4 N1 120.53(7)
O3 C4 C5 122.25(7)
N1 C4 C5 117.19(7)
C4 C5 H51 109.5
C4 C5 H52 109.5
H51 C5 H52 109.5
C4 C5 H53 109.5
H51 C5 H53 109.5
H52 C5 H53 109.5

loop_
_geom_bond_atom_site_label_1
_geom_bond_atom_site_label_2
_geom_bond_distance
S1 C1 1.8060(8)
S1 H1S 1.241(13)
O1 C3 1.3091(9)
O1 H1O 0.8300
N1 C4 1.3380(9)
N1 C2 1.4544(8)
N1 H1N 0.8700
C1 C2 1.5304(10)
C1 H11 0.9800
C1 H12 0.9800
O2 C3 1.2107(9)
C2 C3 1.5204(9)
C2 H1 0.9900
O3 C4 1.2441(10)
C4 C5 1.4967(12)
C5 H51 0.9700
C5 H52 0.9700
C5 H53 0.9700

loop_
_geom_hbond_atom_site_label_D
_geom_hbond_atom_site_label_H
_geom_hbond_atom_site_label_A
_geom_hbond_distance_DH
_geom_hbond_distance_HA
_geom_hbond_distance_DA
_geom_hbond_angle_DHA
_geom_hbond_site_symmetry_A
O1 H1O O3 0.83 1.76 2.5686(8) 163.6 1_454
S1 H1S O2 1.241(13) 2.247(13) 3.4620(7) 165.4(11) 1_556
N1 H1N S1 0.87 2.94 3.7343(6) 153.6 1_565

loop_
_geom_torsion_atom_site_label_1
_geom_torsion_atom_site_label_2
_geom_torsion_atom_site_label_3
_geom_torsion_atom_site_label_4
_geom_torsion
C4 N1 C2 C3 -163.01(7)
C4 N1 C2 C1 72.51(8)
S1 C1 C2 N1 61.64(7)
S1 C1 C2 C3 -64.16(7)
N1 C2 C3 O2 178.12(9)
C1 C2 C3 O2 -55.85(11)
N1 C2 C3 O1 -1.34(10)
C1 C2 C3 O1 124.69(7)
C2 N1 C4 O3 -0.35(12)
C2 N1 C4 C5 177.89(7)
